data_7131969
loop_
_publ_author_name
'Peng, Hang'
'Liu, Qin'
'Lu, Yan-Zi'
'Yang, Shu-Jing'
'Qi, Jun-Chao'
'Chen, Xiao-Gang'
'Liao, Wei-Qiang'

_publ_section_title
;
 A chiral two-dimensional perovskite-like lead-free bismuth(III) iodide
 hybrid with high phase transition temperature.
;
_journal_name_full 'Chemical communications (Cambridge, England)'
_journal_paper_doi 10.1039/d3cc02798h
_journal_year 2023
_chemical_absolute_configuration rm
_chemical_formula_moiety '2(C4 H12 N2), Bi0.67 I2, 4(I)'
_chemical_formula_sum 'C8 H24 Bi0.67 I6 N4'
_chemical_formula_weight 1077.04
_space_group_crystal_system tetragonal
_space_group_IT_number 92
_space_group_name_Hall 'P 4abw 2nw'
_space_group_name_H-M_alt 'P 41 21 2'
_atom_sites_solution_hydrogens geom
_audit_creation_method SHELXL-2014/7
_audit_update_record
;
2023-05-21 deposited with the CCDC.	2023-07-31 downloaded from the CCDC.
;
_cell_angle_alpha 90
_cell_angle_beta 90
_cell_angle_gamma 90
_cell_formula_units_Z 4
_cell_length_a 7.00670(10)
_cell_length_b 7.00670(10)
_cell_length_c 48.305(3)
_cell_measurement_reflns_used 7647
_cell_measurement_temperature 293(2)
_cell_measurement_theta_max 31.1680
_cell_measurement_theta_min 2.9330
_cell_volume 2371.48(15)
_computing_structure_refinement 'SHELXL-2014/7 (Sheldrick, 2014)'
_diffrn_ambient_temperature 293(2)
_diffrn_measured_fraction_theta_full 0.990
_diffrn_measured_fraction_theta_max 0.990
_diffrn_measurement_device_type 'XtaLAB Synergy R, DW system, HyPix'
_diffrn_radiation_type MoK\a
_diffrn_radiation_wavelength 0.71073
_diffrn_reflns_av_R_equivalents 0.0429
_diffrn_reflns_av_unetI/netI 0.0262
_diffrn_reflns_Laue_measured_fraction_full 0.990
_diffrn_reflns_Laue_measured_fraction_max 0.990
_diffrn_reflns_limit_h_max 7
_diffrn_reflns_limit_h_min -8
_diffrn_reflns_limit_k_max 7
_diffrn_reflns_limit_k_min -8
_diffrn_reflns_limit_l_max 57
_diffrn_reflns_limit_l_min -52
_diffrn_reflns_number 9672
_diffrn_reflns_point_group_measured_fraction_full 0.993
_diffrn_reflns_point_group_measured_fraction_max 0.993
_diffrn_reflns_theta_full 24.996
_diffrn_reflns_theta_max 24.996
_diffrn_reflns_theta_min 2.938
_diffrn_source 'Rotating-anode X-ray tube'
_exptl_absorpt_coefficient_mu 12.786
_exptl_absorpt_correction_T_max 0.129
_exptl_absorpt_correction_T_min 0.068
_exptl_absorpt_correction_type multi-scan
_exptl_absorpt_process_details
;
CrysAlisPro 1.171.42.79a (Rigaku Oxford Diffraction, 2022)
Empirical absorption correction using spherical harmonics,
implemented in SCALE3 ABSPACK scaling algorithm.
;
_exptl_crystal_colour dark_red
_exptl_crystal_density_diffrn 3.017
_exptl_crystal_description plate
_exptl_crystal_F_000 1894
_exptl_crystal_size_max 0.23
_exptl_crystal_size_mid 0.19
_exptl_crystal_size_min 0.16
_refine_diff_density_max 3.047
_refine_diff_density_min -1.552
_refine_diff_density_rms 0.301
_refine_ls_abs_structure_details
;
 Refined as an inversion twin.
;
_refine_ls_abs_structure_Flack 0.173(11)
_refine_ls_extinction_method none
_refine_ls_goodness_of_fit_ref 1.085
_refine_ls_hydrogen_treatment constr
_refine_ls_matrix_type full
_refine_ls_number_parameters 98
_refine_ls_number_reflns 2085
_refine_ls_number_restraints 0
_refine_ls_restrained_S_all 1.085
_refine_ls_R_factor_all 0.0534
_refine_ls_R_factor_gt 0.0520
_refine_ls_shift/su_max 0.002
_refine_ls_shift/su_mean 0.000
_refine_ls_structure_factor_coef Fsqd
_refine_ls_weighting_details 'w=1/[\s^2^(Fo^2^)+(0.0815P)^2^+24.1483P] where P=(Fo^2^+2Fc^2^)/3'
_refine_ls_weighting_scheme calc
_refine_ls_wR_factor_gt 0.1378
_refine_ls_wR_factor_ref 0.1386
_reflns_Friedel_coverage 0.549
_reflns_Friedel_fraction_full 1.000
_reflns_Friedel_fraction_max 1.000
_reflns_number_gt 2024
_reflns_number_total 2085
_reflns_threshold_expression 'I > 2\s(I)'
_cod_data_source_file d3cc02798h2.cif
_cod_data_source_block P41212
_cod_original_cell_volume 2371.49(14)
_cod_database_code 7131969
_shelx_shelxl_version_number 2014/7
_shelx_space_group_comment
;
The symmetry employed for this shelxl refinement is uniquely defined
by the following loop, which should always be used as a source of
symmetry information in preference to the above space-group names.
They are only intended as comments.
;

loop_
_space_group_symop_operation_xyz
'x, y, z'
'-x, -y, z+1/2'
'-y+1/2, x+1/2, z+1/4'
'y+1/2, -x+1/2, z+3/4'
'-x+1/2, y+1/2, -z+1/4'
'x+1/2, -y+1/2, -z+3/4'
'y, x, -z'
'-y, -x, -z+1/2'

loop_
_atom_site_label
_atom_site_type_symbol
_atom_site_fract_x
_atom_site_fract_y
_atom_site_fract_z
_atom_site_U_iso_or_equiv
_atom_site_adp_type
_atom_site_occupancy
_atom_site_site_symmetry_order
_atom_site_calc_flag
_atom_site_refinement_flags_posn
_atom_site_refinement_flags_adp
_atom_site_refinement_flags_occupancy
_atom_site_disorder_assembly
_atom_site_disorder_group
Bi1 Bi 0.14227(6) 0.14227(6) 0.5000 0.02607(13) Uani 0.6667 2 d S T P . .
C1 C 0.573(2) 0.790(2) 0.5618(3) 0.075(4) Uani 1 1 d . . . . .
H1C H 0.4750 0.8615 0.5521 0.089 Uiso 1 1 calc R U . . .
H1D H 0.6340 0.8745 0.5750 0.089 Uiso 1 1 calc R U . . .
C2 C 0.705(2) 0.723(2) 0.5433(2) 0.072(4) Uani 1 1 d . . . . .
H2D H 0.8158 0.8063 0.5430 0.086 Uiso 1 1 calc R U . . .
H2E H 0.6508 0.7203 0.5248 0.086 Uiso 1 1 calc R U . . .
C3 C 0.577(2) 0.464(2) 0.5644(3) 0.083(4) Uani 1 1 d . . . . .
H3A H 0.4962 0.4068 0.5504 0.100 Uiso 1 1 calc R U . . .
H3B H 0.6061 0.3693 0.5784 0.100 Uiso 1 1 calc R U . . .
C4 C 0.4846(16) 0.627(2) 0.5766(2) 0.060(4) Uani 1 1 d . . . . .
H4 H 0.3494 0.6228 0.5715 0.071 Uiso 1 1 calc R U . . .
I1 I 0.10332(12) 0.15186(13) 0.56252(2) 0.0635(2) Uani 1 1 d . . . . .
I2 I 0.58235(17) 0.16733(18) 0.49759(3) 0.0426(3) Uani 0.5 1 d . . P . .
I3 I 0.70468(17) 0.18058(19) 0.49643(3) 0.0427(3) Uani 0.5 1 d . . P . .
I4 I 0.99472(9) 0.63530(11) 0.61770(2) 0.04623(17) Uani 1 1 d . . . . .
N1 N 0.7574(16) 0.5386(16) 0.55158(19) 0.062(3) Uani 1 1 d . . . . .
H1A H 0.8522 0.5418 0.5638 0.075 Uiso 1 1 calc R U . . .
H1B H 0.7926 0.4678 0.5372 0.075 Uiso 1 1 calc R U . . .
N2 N 0.4955(14) 0.6396(14) 0.60783(18) 0.056(3) Uani 1 1 d . . . . .
H2A H 0.5072 0.7612 0.6129 0.067 Uiso 1 1 calc R U . . .
H2B H 0.5962 0.5739 0.6138 0.067 Uiso 1 1 calc R U . . .
H2C H 0.3897 0.5910 0.6152 0.067 Uiso 1 1 calc R U . . .

loop_
_atom_site_aniso_label
_atom_site_aniso_U_11
_atom_site_aniso_U_22
_atom_site_aniso_U_33
_atom_site_aniso_U_23
_atom_site_aniso_U_13
_atom_site_aniso_U_12
Bi1 0.02288(16) 0.02288(16) 0.0325(3) -0.00069(17) 0.00069(17) 0.0031(3)
C1 0.076(8) 0.093(9) 0.054(6) 0.015(7) 0.018(6) 0.032(6)
C2 0.110(10) 0.066(7) 0.038(5) 0.006(5) 0.022(6) 0.023(7)
C3 0.103(9) 0.083(8) 0.063(6) -0.040(6) 0.047(6) -0.042(6)
C4 0.041(5) 0.098(9) 0.040(5) -0.009(6) 0.001(5) 0.012(6)
I1 0.0629(4) 0.0693(4) 0.0583(4) -0.0067(4) -0.0014(4) 0.0117(4)
I2 0.0309(5) 0.0470(7) 0.0498(7) -0.0051(6) 0.0009(5) 0.0023(5)
I3 0.0288(5) 0.0535(7) 0.0459(6) -0.0071(6) 0.0004(5) 0.0002(5)
I4 0.0372(3) 0.0555(4) 0.0460(3) -0.0015(3) 0.0003(3) 0.0005(3)
N1 0.076(7) 0.074(6) 0.037(4) 0.001(5) -0.003(5) 0.016(5)
N2 0.058(5) 0.062(6) 0.048(5) 0.009(5) 0.014(4) -0.008(5)

loop_
_atom_type_symbol
_atom_type_description
_atom_type_scat_dispersion_real
_atom_type_scat_dispersion_imag
_atom_type_scat_source
C C 0.0033 0.0016 'International Tables Vol C Tables 4.2.6.8 and 6.1.1.4'
H H 0.0000 0.0000 'International Tables Vol C Tables 4.2.6.8 and 6.1.1.4'
Bi Bi -4.1077 10.2566 'International Tables Vol C Tables 4.2.6.8 and 6.1.1.4'
I I -0.4742 1.8119 'International Tables Vol C Tables 4.2.6.8 and 6.1.1.4'
N N 0.0061 0.0033 'International Tables Vol C Tables 4.2.6.8 and 6.1.1.4'

loop_
_geom_angle_atom_site_label_1
_geom_angle_atom_site_label_2
_geom_angle_atom_site_label_3
_geom_angle
_geom_angle_site_symmetry_1
_geom_angle_site_symmetry_3
_geom_angle_publ_flag
I1 Bi1 I1 174.50(4) 7_556 . ?
I1 Bi1 I3 88.52(3) 7_556 1_455 ?
I1 Bi1 I3 87.95(3) . 1_455 ?
I1 Bi1 I3 87.95(3) 7_556 7_546 ?
I1 Bi1 I3 88.52(3) . 7_546 ?
I3 Bi1 I3 100.16(5) 1_455 7_546 ?
I1 Bi1 I2 86.88(3) 7_556 . ?
I1 Bi1 I2 97.24(3) . . ?
I3 Bi1 I2 170.15(4) 1_455 . ?
I3 Bi1 I2 88.38(3) 7_546 . ?
I1 Bi1 I2 97.24(3) 7_556 7_556 ?
I1 Bi1 I2 86.88(3) . 7_556 ?
I3 Bi1 I2 88.38(3) 1_455 7_556 ?
I3 Bi1 I2 170.15(4) 7_546 7_556 ?
I2 Bi1 I2 83.57(5) . 7_556 ?
C2 C1 C4 109.7(12) . . ?
C2 C1 H1C 109.7 . . ?
C4 C1 H1C 109.7 . . ?
C2 C1 H1D 109.7 . . ?
C4 C1 H1D 109.7 . . ?
H1C C1 H1D 108.2 . . ?
C1 C2 N1 107.6(11) . . ?
C1 C2 H2D 110.2 . . ?
N1 C2 H2D 110.2 . . ?
C1 C2 H2E 110.2 . . ?
N1 C2 H2E 110.2 . . ?
H2D C2 H2E 108.5 . . ?
C4 C3 N1 105.9(11) . . ?
C4 C3 H3A 110.6 . . ?
N1 C3 H3A 110.6 . . ?
C4 C3 H3B 110.6 . . ?
N1 C3 H3B 110.6 . . ?
H3A C3 H3B 108.7 . . ?
C3 C4 C1 102.8(10) . . ?
C3 C4 N2 115.6(11) . . ?
C1 C4 N2 114.7(11) . . ?
C3 C4 H4 107.8 . . ?
C1 C4 H4 107.8 . . ?
N2 C4 H4 107.8 . . ?
I3 I2 Bi1 176.69(15) . . ?
I2 I3 Bi1 166.85(15) . 1_655 ?
C2 N1 C3 102.6(11) . . ?
C2 N1 H1A 111.3 . . ?
C3 N1 H1A 111.3 . . ?
C2 N1 H1B 111.3 . . ?
C3 N1 H1B 111.3 . . ?
H1A N1 H1B 109.2 . . ?
C4 N2 H2A 109.5 . . ?
C4 N2 H2B 109.5 . . ?
H2A N2 H2B 109.5 . . ?
C4 N2 H2C 109.5 . . ?
H2A N2 H2C 109.5 . . ?
H2B N2 H2C 109.5 . . ?

loop_
_geom_bond_atom_site_label_1
_geom_bond_atom_site_label_2
_geom_bond_distance
_geom_bond_site_symmetry_2
_geom_bond_publ_flag
Bi1 I1 3.0329(9) 7_556 ?
Bi1 I1 3.0330(9) . ?
Bi1 I3 3.0826(13) 1_455 ?
Bi1 I3 3.0826(13) 7_546 ?
Bi1 I2 3.0907(13) . ?
Bi1 I2 3.0907(13) 7_556 ?
C1 C2 1.370(18) . ?
C1 C4 1.480(19) . ?
C1 H1C 0.9700 . ?
C1 H1D 0.9700 . ?
C2 N1 1.405(17) . ?
C2 H2D 0.9700 . ?
C2 H2E 0.9700 . ?
C3 C4 1.442(18) . ?
C3 N1 1.498(17) . ?
C3 H3A 0.9700 . ?
C3 H3B 0.9700 . ?
C4 N2 1.511(13) . ?
C4 H4 0.9800 . ?
I2 I3 0.8639(17) . ?
I3 Bi1 3.0826(13) 1_655 ?
N1 H1A 0.8900 . ?
N1 H1B 0.8900 . ?
N2 H2A 0.8900 . ?
N2 H2B 0.8900 . ?
N2 H2C 0.8900 . ?

loop_
_geom_torsion_atom_site_label_1
_geom_torsion_atom_site_label_2
_geom_torsion_atom_site_label_3
_geom_torsion_atom_site_label_4
_geom_torsion
_geom_torsion_site_symmetry_1
_geom_torsion_site_symmetry_2
_geom_torsion_site_symmetry_3
_geom_torsion_site_symmetry_4
_geom_torsion_publ_flag
C4 C1 C2 N1 -20.5(16) . . . . ?
N1 C3 C4 C1 20.4(13) . . . . ?
N1 C3 C4 N2 -105.4(12) . . . . ?
C2 C1 C4 C3 -0.9(15) . . . . ?
C2 C1 C4 N2 125.5(12) . . . . ?
C1 C2 N1 C3 32.2(14) . . . . ?
C4 C3 N1 C2 -32.7(12) . . . . ?
